data_2011569
loop_
_publ_author_name
'Bolte, Michael'
'Degen, Alexander'
'Egert, Ernst'

_publ_section_title
;
 Diels--Alder adducts of maleic anhydride and dienes: new compounds by
 crystallization
;
_journal_issue 11
_journal_name_full 'Acta Crystallographica Section C'
_journal_page_first 1338
_journal_page_last 1342
_journal_paper_doi 10.1107/S0108270100010131
_journal_volume 56
_journal_year 2000
_chemical_formula_moiety 'C9 H8 O3'
_chemical_formula_sum 'C9 H8 O3'
_chemical_formula_weight 164.15
_chemical_name_systematic
;
bicyclo[2.2.1]hept-2-ene-endo-cis-5,6-dicarboxylic anhydride
;
_space_group_IT_number 19
_symmetry_cell_setting orthorhombic
_symmetry_space_group_name_Hall 'P 2ac 2ab'
_symmetry_space_group_name_H-M 'P 21 21 21'
_audit_creation_method SHELXL97
_cell_angle_alpha 90
_cell_angle_beta 90
_cell_angle_gamma 90
_cell_formula_units_Z 4
_cell_length_a 5.926(2)
_cell_length_b 9.489(3)
_cell_length_c 13.452(5)
_cell_measurement_reflns_used 7065
_cell_measurement_temperature 173(2)
_cell_measurement_theta_max 25
_cell_measurement_theta_min 1
_cell_volume 756.4(4)
_computing_cell_refinement SMART
_computing_data_collection 'SMART (Siemens, 1995)'
_computing_data_reduction 'SAINT (Siemens, 1995)'
_computing_molecular_graphics 'XP in SHELXTL-Plus (Sheldrick, 1991)'
_computing_structure_refinement 'SHELXL97 (Sheldrick, 1997)'
_computing_structure_solution 'SHELXS97 (Sheldrick, 1990)'
_diffrn_ambient_temperature 173(2)
_diffrn_measured_fraction_theta_full 1.000
_diffrn_measured_fraction_theta_max 1.000
_diffrn_measurement_device_type 'Siemens CCD three-circle'
_diffrn_measurement_method \w
_diffrn_radiation_monochromator graphite
_diffrn_radiation_source 'fine-focus sealed tube'
_diffrn_radiation_type MoK\a
_diffrn_radiation_wavelength .71073
_diffrn_reflns_av_R_equivalents .037
_diffrn_reflns_av_sigmaI/netI .012
_diffrn_reflns_limit_h_max 8
_diffrn_reflns_limit_h_min -8
_diffrn_reflns_limit_k_max 12
_diffrn_reflns_limit_k_min -12
_diffrn_reflns_limit_l_max 18
_diffrn_reflns_limit_l_min -18
_diffrn_reflns_number 20569
_diffrn_reflns_theta_full 28.69
_diffrn_reflns_theta_max 28.69
_diffrn_reflns_theta_min 2.63
_diffrn_standards_decay_% 0
_diffrn_standards_interval_time 1440
_diffrn_standards_number 260
_exptl_absorpt_coefficient_mu .109
_exptl_absorpt_correction_T_max .981
_exptl_absorpt_correction_T_min .948
_exptl_absorpt_correction_type empirical
_exptl_absorpt_process_details '(SADABS; Sheldrick, 1996)'
_exptl_crystal_colour colourless
_exptl_crystal_density_diffrn 1.441
_exptl_crystal_density_method 'not measured'
_exptl_crystal_description block
_exptl_crystal_F_000 344
_exptl_crystal_size_max .50
_exptl_crystal_size_mid .40
_exptl_crystal_size_min .18
_refine_diff_density_max .35
_refine_diff_density_min -.24
_refine_ls_extinction_method none
_refine_ls_goodness_of_fit_ref 1.138
_refine_ls_hydrogen_treatment constr
_refine_ls_matrix_type full
_refine_ls_number_parameters 109
_refine_ls_number_reflns 1155
_refine_ls_number_restraints 0
_refine_ls_restrained_S_all 1.138
_refine_ls_R_factor_all .043
_refine_ls_R_factor_gt .041
_refine_ls_shift/su_max <0.001
_refine_ls_shift/su_mean .000
_refine_ls_structure_factor_coef Fsqd
_refine_ls_weighting_details 'calc w = 1/[\s^2^(Fo^2^)+(0.0826P)^2^+0.0338P] where P=(Fo^2^+2Fc^2^)/3'
_refine_ls_weighting_scheme calc
_refine_ls_wR_factor_ref .110
_reflns_number_gt 1082
_reflns_number_total 1155
_reflns_threshold_expression I>2\s(I)
_cod_data_source_file sk1412.cif
_cod_data_source_block I
_cod_depositor_comments
;
The following automatic conversions were performed:
'_symmetry_cell_setting' value 'Orthorhombic' changed to 'orthorhombic'
according to '/home/saulius/struct/CIF-dictionaries/cif_core.dic'
dictionary named 'cif_core.dic' version 2.4.1 from 2010-06-29.

Automatic conversion script
Id: cif_fix_enum 1527 2010-12-29 10:47:43Z saulius 

The following automatic conversions were performed:

'_symmetry_cell_setting' value 'Orthorhombic' changed to
'orthorhombic' according to
/home/saulius/struct/CIF-dictionaries/cif_core.dic dictionary named
'cif_core.dic' version 2.4.1 from 2010-06-29.

Automatic conversion script
Id: cif_fix_values 1715 2011-07-08 13:25:40Z adriana 
;
_cod_database_code 2011569
_cod_database_fobs_code 2011569

loop_
_symmetry_equiv_pos_as_xyz
'x, y, z'
'x+1/2, -y+1/2, -z'
'-x, y+1/2, -z+1/2'
'-x+1/2, -y, z+1/2'

loop_
_atom_site_label
_atom_site_fract_x
_atom_site_fract_y
_atom_site_fract_z
_atom_site_U_iso_or_equiv
_atom_site_adp_type
_atom_site_calc_flag
_atom_site_refinement_flags
_atom_site_occupancy
_atom_site_disorder_assembly
_atom_site_disorder_group
_atom_site_type_symbol
C1 .4506(3) .38619(15) .38354(11) .0212(3) Uani d . 1 . . C
H1 .5270 .2939 .3711 .025 Uiso calc R 1 . . H
C2 .5923(3) .48059(15) .45206(11) .0208(3) Uani d . 1 . . C
H2 .7326 .4316 .4748 .025 Uiso calc R 1 . . H
C3 .6486(3) .61180(17) .38476(12) .0253(3) Uani d . 1 . . C
H3 .7792 .6711 .4063 .030 Uiso calc R 1 . . H
C4 .4273(4) .68864(17) .36767(13) .0296(4) Uani d . 1 . . C
H4 .3874 .7782 .3939 .036 Uiso calc R 1 . . H
C5 .2991(3) .60833(18) .30933(13) .0288(4) Uani d . 1 . . C
H5 .1512 .6301 .2869 .035 Uiso calc R 1 . . H
C6 .4315(3) .47574(16) .28505(12) .0249(3) Uani d . 1 . . C
H6 .3831 .4233 .2242 .030 Uiso calc R 1 . . H
C7 .6743(3) .53521(18) .28384(12) .0265(3) Uani d . 1 . . C
H7A .7016 .6007 .2278 .032 Uiso calc R 1 . . H
H7B .7910 .4606 .2851 .032 Uiso calc R 1 . . H
C8 .2314(3) .36648(16) .43786(13) .0246(3) Uani d . 1 . . C
C9 .4384(3) .51363(17) .53771(12) .0240(3) Uani d . 1 . . C
O1 .2306(2) .44609(13) .52451(9) .0276(3) Uani d . 1 . . O
O2 .0700(2) .29646(14) .41689(11) .0351(3) Uani d . 1 . . O
O3 .4683(3) .58680(15) .60864(9) .0352(4) Uani d . 1 . . O

loop_
_atom_site_aniso_label
_atom_site_aniso_U_11
_atom_site_aniso_U_22
_atom_site_aniso_U_33
_atom_site_aniso_U_12
_atom_site_aniso_U_13
_atom_site_aniso_U_23
C1 .0238(7) .0111(6) .0286(7) .0008(5) .0015(6) -.0004(5)
C2 .0217(7) .0156(6) .0251(7) .0004(6) .0012(6) .0006(5)
C3 .0279(8) .0194(7) .0288(7) -.0065(6) .0042(6) .0000(6)
C4 .0385(10) .0154(7) .0351(8) .0044(7) .0124(8) .0065(6)
C5 .0270(8) .0252(8) .0342(8) .0058(7) .0039(7) .0109(6)
C6 .0269(8) .0225(7) .0253(7) .0011(7) -.0010(6) .0003(6)
C7 .0272(8) .0258(8) .0266(7) .0007(7) .0068(6) .0017(6)
C8 .0251(8) .0142(6) .0345(8) .0009(6) .0010(6) .0050(6)
C9 .0278(8) .0184(7) .0258(7) .0022(6) .0023(6) .0044(5)
O1 .0265(6) .0230(6) .0332(6) .0026(5) .0080(5) .0030(5)
O2 .0273(6) .0241(6) .0540(8) -.0065(6) -.0022(6) .0069(6)
O3 .0490(9) .0299(7) .0267(6) .0018(6) .0042(5) -.0042(5)

loop_
_atom_type_symbol
_atom_type_description
_atom_type_scat_dispersion_real
_atom_type_scat_dispersion_imag
_atom_type_scat_source
C C .0033 .0016 'International Tables Vol C Tables 4.2.6.8 and 6.1.1.4'
H H .0000 .0000 'International Tables Vol C Tables 4.2.6.8 and 6.1.1.4'
O O .0106 .0060 'International Tables Vol C Tables 4.2.6.8 and 6.1.1.4'

loop_
_geom_angle_atom_site_label_1
_geom_angle_atom_site_label_2
_geom_angle_atom_site_label_3
_geom_angle
C8 C1 C2 104.69(13)
C8 C1 C6 114.41(14)
C2 C1 C6 103.24(12)
C8 C1 H1 111.3
C2 C1 H1 111.3
C6 C1 H1 111.3
C9 C2 C1 104.48(13)
C9 C2 C3 113.84(13)
C1 C2 C3 103.41(12)
C9 C2 H2 111.5
C1 C2 H2 111.5
C3 C2 H2 111.5
C4 C3 C7 100.25(14)
C4 C3 C2 106.51(13)
C7 C3 C2 98.85(12)
C4 C3 H3 116.2
C7 C3 H3 116.2
C2 C3 H3 116.2
C5 C4 C3 107.89(14)
C5 C4 H4 126.1
C3 C4 H4 126.1
C4 C5 C6 107.82(16)
C4 C5 H5 126.1
C6 C5 H5 126.1
C5 C6 C7 100.42(13)
C5 C6 C1 107.62(13)
C7 C6 C1 97.96(13)
C5 C6 H6 116.1
C7 C6 H6 116.1
C1 C6 H6 116.1
C6 C7 C3 94.05(13)
C6 C7 H7A 112.9
C3 C7 H7A 112.9
C6 C7 H7B 112.9
C3 C7 H7B 112.9
H7A C7 H7B 110.3
O2 C8 O1 119.75(16)
O2 C8 C1 130.15(16)
O1 C8 C1 110.09(14)
O3 C9 O1 119.88(16)
O3 C9 C2 130.14(16)
O1 C9 C2 109.96(13)
C8 O1 C9 110.63(13)

loop_
_geom_bond_atom_site_label_1
_geom_bond_atom_site_label_2
_geom_bond_site_symmetry_2
_geom_bond_distance
_geom_bond_publ_flag
C1 C8 . 1.502(2) ?
C1 C2 . 1.535(2) ?
C1 C6 . 1.578(2) ?
C1 H1 . 1.0000 ?
C2 C9 . 1.503(2) ?
C2 C3 . 1.575(2) ?
C2 H2 . 1.0000 ?
C3 C4 . 1.518(3) ?
C3 C7 . 1.547(2) ?
C3 H3 . 1.0000 ?
C4 C5 . 1.332(3) ?
C4 H4 . .9500 ?
C5 C6 . 1.518(2) ?
C5 H5 . .9500 ?
C6 C7 . 1.545(2) ?
C6 H6 . 1.0000 ?
C7 H7A . .9900 ?
C7 H7B . .9900 ?
C8 O2 . 1.198(2) ?
C8 O1 . 1.389(2) ?
C9 O3 . 1.193(2) ?
C9 O1 . 1.400(2) ?

loop_
_geom_torsion_atom_site_label_1
_geom_torsion_atom_site_label_2
_geom_torsion_atom_site_label_3
_geom_torsion_atom_site_label_4
_geom_torsion
C8 C1 C2 C9 -2.86(15)
C6 C1 C2 C9 117.18(13)
C8 C1 C2 C3 -122.25(13)
C6 C1 C2 C3 -2.21(15)
C9 C2 C3 C4 -44.70(18)
C1 C2 C3 C4 68.03(15)
C9 C2 C3 C7 -148.22(14)
C1 C2 C3 C7 -35.49(15)
C7 C3 C4 C5 33.14(17)
C2 C3 C4 C5 -69.37(16)
C3 C4 C5 C6 -.39(18)
C4 C5 C6 C7 -32.57(17)
C4 C5 C6 C1 69.33(18)
C8 C1 C6 C5 48.63(18)
C2 C1 C6 C5 -64.50(17)
C8 C1 C6 C7 152.28(13)
C2 C1 C6 C7 39.15(14)
C5 C6 C7 C3 49.16(15)
C1 C6 C7 C3 -60.50(13)
C4 C3 C7 C6 -49.33(14)
C2 C3 C7 C6 59.35(14)
C2 C1 C8 O2 -176.41(17)
C6 C1 C8 O2 71.3(2)
C2 C1 C8 O1 3.91(16)
C6 C1 C8 O1 -108.37(15)
C1 C2 C9 O3 -177.39(17)
C3 C2 C9 O3 -65.3(2)
C1 C2 C9 O1 1.01(16)
C3 C2 C9 O1 113.10(14)
O2 C8 O1 C9 176.83(14)
C1 C8 O1 C9 -3.45(17)
O3 C9 O1 C8 -179.94(15)
C2 C9 O1 C8 1.47(17)

loop_
_cod_related_entry_id
_cod_related_entry_database
_cod_related_entry_code
1 ChemSpider 2005957
